data_7238284
loop_
_publ_author_name
'Aaker\"oy, Christer B.'
'Desper, John'
'Haque, Naheed'
'Hussain, Izhar'

_publ_section_title
;
 Effective double-ended chelating agents: crystal structures of
 N,N,N&#x2032;,N&#x2032;-tetraacetyl diamino derivatives and their
 chelates
;
_journal_issue 10
_journal_name_full CrystEngComm
_journal_page_first 3218
_journal_paper_doi 10.1039/c004168h
_journal_volume 12
_journal_year 2010
_chemical_formula_moiety
;
Zn (H2 O)2 (C14 H24 N2 O4) (Cl O4)2
;
_chemical_formula_sum 'C14 H28 Cl2 N2 O14 Zn'
_chemical_formula_weight 584.65
_chemical_name_systematic
;
Zn(OH2)2 (Ac2N-(CH2)6-NAc2)
;
_space_group_IT_number 13
_space_group_name_Hall '-P 2yc'
_space_group_name_H-M_alt 'P 1 2/c 1'
_symmetry_cell_setting monoclinic
_symmetry_space_group_name_H-M 'P 1 2/c 1'
_atom_sites_solution_hydrogens geom
_atom_sites_solution_primary direct
_atom_sites_solution_secondary difmap
_audit_creation_method SHELXL-97
_cell_angle_alpha 90.00
_cell_angle_beta 97.797(9)
_cell_angle_gamma 90.00
_cell_formula_units_Z 4
_cell_length_a 20.223(3)
_cell_length_b 7.9438(12)
_cell_length_c 14.875(2)
_cell_measurement_reflns_used 2255
_cell_measurement_temperature 173(2)
_cell_measurement_theta_max 24.20
_cell_measurement_theta_min 2.25
_cell_volume 2367.5(6)
_computing_cell_refinement 'Bruker XSCANS'
_computing_data_collection 'Bruker XSCANS'
_computing_data_reduction 'Bruker SHELXTL'
_computing_molecular_graphics 'Bruker SHELXTL'
_computing_publication_material 'Bruker SHELXTL'
_computing_structure_refinement 'SHELXL-97 (Sheldrick, 1997)'
_computing_structure_solution 'SHELXS-97 (Sheldrick, 1990)'
_diffrn_ambient_temperature 173(2)
_diffrn_measured_fraction_theta_full 0.933
_diffrn_measured_fraction_theta_max 0.933
_diffrn_measurement_device_type 'CCD area detector'
_diffrn_measurement_method 'phi and omega scans'
_diffrn_radiation_monochromator graphite
_diffrn_radiation_source 'fine-focus sealed tube'
_diffrn_radiation_type MoK\a
_diffrn_radiation_wavelength 0.71073
_diffrn_reflns_av_R_equivalents 0.1738
_diffrn_reflns_av_sigmaI/netI 0.1738
_diffrn_reflns_limit_h_max 26
_diffrn_reflns_limit_h_min -25
_diffrn_reflns_limit_k_max 9
_diffrn_reflns_limit_k_min -10
_diffrn_reflns_limit_l_max 19
_diffrn_reflns_limit_l_min -19
_diffrn_reflns_number 16436
_diffrn_reflns_theta_full 28.17
_diffrn_reflns_theta_max 28.17
_diffrn_reflns_theta_min 2.03
_exptl_absorpt_coefficient_mu 1.333
_exptl_absorpt_correction_type none
_exptl_crystal_colour colorless
_exptl_crystal_density_diffrn 1.640
_exptl_crystal_density_method 'not measured'
_exptl_crystal_description plate
_exptl_crystal_F_000 1208
_exptl_crystal_size_max 0.25
_exptl_crystal_size_mid 0.25
_exptl_crystal_size_min 0.10
_refine_diff_density_max 0.727
_refine_diff_density_min -0.822
_refine_diff_density_rms 0.151
_refine_ls_extinction_coef 0.0108(10)
_refine_ls_extinction_expression Fc^*^=kFc[1+0.001xFc^2^\l^3^/sin(2\q)]^-1/4^
_refine_ls_extinction_method SHELXL
_refine_ls_goodness_of_fit_ref 0.874
_refine_ls_hydrogen_treatment mixed
_refine_ls_matrix_type full
_refine_ls_number_parameters 338
_refine_ls_number_reflns 5433
_refine_ls_number_restraints 32
_refine_ls_restrained_S_all 0.878
_refine_ls_R_factor_all 0.1386
_refine_ls_R_factor_gt 0.0714
_refine_ls_shift/su_max 0.000
_refine_ls_shift/su_mean 0.000
_refine_ls_structure_factor_coef Fsqd
_refine_ls_weighting_details 'calc w=1/[\s^2^(Fo^2^)+(0.0900P)^2^+0.0000P] where P=(Fo^2^+2Fc^2^)/3'
_refine_ls_weighting_scheme calc
_refine_ls_wR_factor_gt 0.1623
_refine_ls_wR_factor_ref 0.1895
_reflns_number_gt 2641
_reflns_number_total 5433
_reflns_threshold_expression >2sigma(I)
_cod_data_source_file c004168h.txt
_cod_data_source_block ih0536m(8)
_cod_depositor_comments
;
The following automatic conversions were performed:

data item '_symmetry_cell_setting' value 'Monoclinic' was changed to
'monoclinic' in accordance with the
/home/saulius/struct/COD-crude-data/automatic-downloads/DataCite-retrospective/RSC/depositions/lib/dictionaries/cif_core.dic
dictionary named 'cif_core.dic' version 2.4.2 last updated on
2011-04-26.

Automatic conversion script
Id: cif_fix_values 6909 2019-04-08 15:41:33Z antanas 
;
_cod_original_cell_volume 2367.6(6)
_cod_original_sg_symbol_H-M P2/c
_cod_database_code 7238284

loop_
_symmetry_equiv_pos_as_xyz
'x, y, z'
'-x, y, -z+1/2'
'-x, -y, -z'
'x, -y, z-1/2'

loop_
_atom_site_label
_atom_site_type_symbol
_atom_site_fract_x
_atom_site_fract_y
_atom_site_fract_z
_atom_site_U_iso_or_equiv
_atom_site_adp_type
_atom_site_occupancy
_atom_site_symmetry_multiplicity
_atom_site_calc_flag
_atom_site_refinement_flags
_atom_site_disorder_assembly
_atom_site_disorder_group
Zn1 Zn 0.24372(3) 0.61355(8) 0.73302(4) 0.0292(2) Uani 1 1 d . . .
O1 O 0.3132(2) 0.7602(5) 0.6837(3) 0.0431(10) Uani 1 1 d D . .
H1A H 0.3530(13) 0.730(8) 0.683(3) 0.052 Uiso 1 1 d D . .
H1B H 0.294(2) 0.769(8) 0.6314(19) 0.052 Uiso 1 1 d D . .
O2 O 0.1903(2) 0.8177(5) 0.7595(3) 0.0419(10) Uani 1 1 d D . .
H2A H 0.1506(13) 0.798(8) 0.768(4) 0.050 Uiso 1 1 d D . .
H2B H 0.210(2) 0.867(7) 0.806(3) 0.050 Uiso 1 1 d D . .
Cl1 Cl 0.0000 0.3115(3) 0.2500 0.0405(5) Uani 1 2 d S . .
O13 O 0.0563(2) 0.2054(6) 0.2791(3) 0.0633(14) Uani 1 1 d . . .
O14 O 0.0136(3) 0.4147(6) 0.1767(3) 0.0646(14) Uani 1 1 d . . .
Cl2A Cl 0.5032(8) 0.6932(18) 0.7358(10) 0.0339(10) Uiso 0.218(11) 1 d PD A -1
O21A O 0.4791(12) 0.636(3) 0.6461(13) 0.071(8) Uiso 0.218(11) 1 d PD A -1
O22A O 0.5647(10) 0.773(2) 0.7211(15) 0.050(7) Uiso 0.218(11) 1 d PD A -1
O23A O 0.5231(11) 0.551(2) 0.7923(11) 0.044(6) Uiso 0.218(11) 1 d PD A -1
O24A O 0.4569(13) 0.802(3) 0.765(2) 0.096(13) Uiso 0.218(11) 1 d PD A -1
Cl2B Cl 0.4992(9) 0.7087(13) 0.7588(11) 0.0339(10) Uiso 0.282(11) 1 d PD A -2
O21B O 0.5229(12) 0.871(2) 0.7421(17) 0.111(10) Uiso 0.282(11) 1 d PD A -2
O22B O 0.5520(10) 0.595(3) 0.7878(14) 0.068(7) Uiso 0.282(11) 1 d PD A -2
O23B O 0.4591(10) 0.722(3) 0.8318(14) 0.089(8) Uiso 0.282(11) 1 d PD A -2
O24B O 0.4568(12) 0.640(2) 0.6820(13) 0.069(7) Uiso 0.282(11) 1 d PD A -2
Cl3 Cl 0.25367(8) -0.0620(2) 0.45448(10) 0.0453(4) Uani 1 1 d . . .
O33 O 0.2734(3) -0.0356(9) 0.3670(4) 0.116(3) Uani 1 1 d . . .
O34 O 0.1843(3) -0.0527(8) 0.4480(4) 0.0884(19) Uani 1 1 d . . .
O35 O 0.2785(3) -0.2197(7) 0.4837(4) 0.090(2) Uani 1 1 d . . .
O36 O 0.2811(4) 0.0545(11) 0.5148(6) 0.154(3) Uani 1 1 d . . .
C11 C 0.1006(3) 0.1900(7) 0.5764(4) 0.0417(15) Uani 1 1 d D . .
H11A H 0.1055 0.0914 0.6175 0.050 Uiso 1 1 calc R B 1
H11B H 0.1223 0.1619 0.5225 0.050 Uiso 1 1 calc R B 1
N11 N 0.1357(2) 0.3360(5) 0.6237(3) 0.0301(11) Uani 1 1 d . C .
C12A C 0.0274(3) 0.2222(7) 0.5468(4) 0.0431(15) Uani 0.706(10) 1 d PD C 1
H12A H 0.0218 0.2850 0.4888 0.052 Uiso 0.706(10) 1 calc PR C 1
H12B H 0.0094 0.2924 0.5928 0.052 Uiso 0.706(10) 1 calc PR C 1
C13A C -0.0125(4) 0.0540(9) 0.5343(5) 0.037(2) Uani 0.706(10) 1 d PD . 1
H13A H -0.0085 -0.0066 0.5929 0.044 Uiso 0.706(10) 1 calc PR C 1
H13B H -0.0603 0.0789 0.5152 0.044 Uiso 0.706(10) 1 calc PR C 1
C12B C 0.0274(3) 0.2222(7) 0.5468(4) 0.0431(15) Uani 0.294(10) 1 d PD C 2
H12C H 0.0215 0.3348 0.5184 0.052 Uiso 0.294(10) 1 calc PR C 2
H12D H 0.0033 0.2208 0.6004 0.052 Uiso 0.294(10) 1 calc PR C 2
C13B C -0.0023(9) 0.0863(12) 0.4780(10) 0.037(2) Uani 0.294(10) 1 d PD . 2
H13C H -0.0497 0.1131 0.4565 0.044 Uiso 0.294(10) 1 calc PR C 2
H13D H 0.0223 0.0861 0.4248 0.044 Uiso 0.294(10) 1 calc PR C 2
C21 C 0.1635(3) 0.4559(8) 0.5727(4) 0.0357(13) Uani 1 1 d . . .
O21 O 0.19533(19) 0.5765(5) 0.6065(2) 0.0354(9) Uani 1 1 d . C .
C22 C 0.1554(4) 0.4368(10) 0.4721(4) 0.062(2) Uani 1 1 d . C .
H22A H 0.1619 0.5463 0.4441 0.092 Uiso 1 1 calc R . .
H22B H 0.1105 0.3950 0.4506 0.092 Uiso 1 1 calc R . .
H22C H 0.1886 0.3567 0.4555 0.092 Uiso 1 1 calc R . .
O22 O 0.16738(19) 0.4589(5) 0.7621(2) 0.0335(9) Uani 1 1 d . C .
C23 C 0.1366(3) 0.3514(6) 0.7171(4) 0.0294(12) Uani 1 1 d . . .
C24 C 0.0957(4) 0.2306(8) 0.7645(4) 0.0508(17) Uani 1 1 d . C .
H24A H 0.0861 0.2806 0.8215 0.076 Uiso 1 1 calc R . .
H24B H 0.1207 0.1257 0.7774 0.076 Uiso 1 1 calc R . .
H24C H 0.0537 0.2067 0.7255 0.076 Uiso 1 1 calc R . .
C31 C 0.4385(3) 0.3156(8) 0.8906(4) 0.0454(16) Uani 1 1 d . . .
H31A H 0.4614 0.4013 0.9320 0.054 Uiso 1 1 calc R . .
H31B H 0.4669 0.2938 0.8427 0.054 Uiso 1 1 calc R . .
N31 N 0.3741(2) 0.3873(6) 0.8473(3) 0.0337(11) Uani 1 1 d . . .
C32 C 0.4336(3) 0.1547(8) 0.9438(4) 0.0457(16) Uani 1 1 d . . .
H32A H 0.4117 0.1787 0.9980 0.055 Uiso 1 1 calc R . .
H32B H 0.4056 0.0724 0.9057 0.055 Uiso 1 1 calc R . .
C33 C 0.5017(3) 0.0795(7) 0.9732(4) 0.0455(17) Uani 1 1 d . . .
H33A H 0.5233 0.0552 0.9188 0.055 Uiso 1 1 calc R . .
H33B H 0.5296 0.1628 1.0105 0.055 Uiso 1 1 calc R . .
C41 C 0.3473(3) 0.3309(7) 0.7617(4) 0.0349(13) Uani 1 1 d . . .
O41 O 0.2996(2) 0.3951(5) 0.7169(2) 0.0377(10) Uani 1 1 d . . .
C42 C 0.3809(4) 0.1878(9) 0.7205(5) 0.063(2) Uani 1 1 d . . .
H42A H 0.3502 0.1389 0.6708 0.095 Uiso 1 1 calc R . .
H42B H 0.3937 0.1017 0.7668 0.095 Uiso 1 1 calc R . .
H42C H 0.4209 0.2293 0.6970 0.095 Uiso 1 1 calc R . .
O42 O 0.2941(2) 0.5869(5) 0.8596(2) 0.0374(10) Uani 1 1 d . . .
C43 C 0.3424(3) 0.5062(7) 0.8949(4) 0.0339(13) Uani 1 1 d . . .
C44 C 0.3672(3) 0.5398(8) 0.9913(4) 0.0519(18) Uani 1 1 d . . .
H44A H 0.4079 0.6078 0.9956 0.078 Uiso 1 1 calc R . .
H44B H 0.3770 0.4329 1.0232 0.078 Uiso 1 1 calc R . .
H44C H 0.3331 0.6009 1.0191 0.078 Uiso 1 1 calc R . .

loop_
_atom_site_aniso_label
_atom_site_aniso_U_11
_atom_site_aniso_U_22
_atom_site_aniso_U_33
_atom_site_aniso_U_23
_atom_site_aniso_U_13
_atom_site_aniso_U_12
Zn1 0.0305(4) 0.0275(4) 0.0280(3) -0.0038(3) -0.0017(3) -0.0003(3)
O1 0.034(3) 0.047(3) 0.046(2) 0.005(2) -0.004(2) -0.004(2)
O2 0.032(2) 0.039(2) 0.053(3) -0.0173(19) -0.003(2) 0.000(2)
Cl1 0.0381(13) 0.0320(11) 0.0507(13) 0.000 0.0032(10) 0.000
O13 0.039(3) 0.052(3) 0.100(4) 0.029(3) 0.015(3) 0.012(2)
O14 0.082(4) 0.055(3) 0.053(3) 0.017(2) -0.005(3) -0.009(3)
Cl3 0.0459(10) 0.0424(9) 0.0452(9) 0.0065(6) -0.0029(7) 0.0087(7)
O33 0.117(5) 0.154(6) 0.086(4) 0.081(4) 0.049(4) 0.078(5)
O34 0.047(3) 0.134(5) 0.083(4) -0.030(4) 0.003(3) 0.040(3)
O35 0.080(4) 0.061(4) 0.140(5) 0.049(3) 0.058(4) 0.032(3)
O36 0.142(7) 0.152(7) 0.154(7) -0.090(6) -0.034(6) -0.032(6)
C11 0.045(4) 0.034(3) 0.047(3) -0.019(3) 0.009(3) -0.010(3)
N11 0.028(3) 0.029(2) 0.034(2) -0.0079(18) 0.007(2) -0.004(2)
C12A 0.041(4) 0.034(3) 0.054(4) -0.019(3) 0.005(3) -0.009(3)
C13A 0.038(5) 0.043(5) 0.031(4) -0.014(4) 0.009(4) -0.012(4)
C12B 0.041(4) 0.034(3) 0.054(4) -0.019(3) 0.005(3) -0.009(3)
C13B 0.038(5) 0.043(5) 0.031(4) -0.014(4) 0.009(4) -0.012(4)
C21 0.029(3) 0.049(4) 0.029(3) -0.004(3) 0.001(3) -0.006(3)
O21 0.038(2) 0.041(2) 0.0253(19) 0.0013(16) -0.0045(17) -0.0147(19)
C22 0.058(5) 0.092(6) 0.035(3) -0.012(3) 0.005(3) -0.031(4)
O22 0.036(2) 0.036(2) 0.0271(19) -0.0033(16) -0.0032(17) -0.0067(18)
C23 0.027(3) 0.028(3) 0.031(3) 0.003(2) -0.002(2) 0.003(2)
C24 0.058(5) 0.046(4) 0.049(4) 0.011(3) 0.008(3) -0.015(3)
C31 0.026(3) 0.051(4) 0.058(4) 0.023(3) 0.000(3) 0.000(3)
N31 0.027(3) 0.036(3) 0.038(3) 0.009(2) 0.003(2) 0.000(2)
C32 0.032(4) 0.047(4) 0.056(4) 0.024(3) -0.002(3) 0.003(3)
C33 0.028(3) 0.050(4) 0.059(4) 0.027(3) 0.005(3) 0.002(3)
C41 0.033(4) 0.033(3) 0.039(3) -0.002(2) 0.009(3) 0.002(3)
O41 0.038(2) 0.039(2) 0.034(2) -0.0075(17) -0.0003(19) 0.0094(19)
C42 0.074(6) 0.056(4) 0.062(4) -0.003(3) 0.017(4) 0.027(4)
O42 0.040(2) 0.040(2) 0.029(2) -0.0081(16) -0.0038(18) 0.0048(19)
C43 0.032(3) 0.030(3) 0.036(3) 0.004(2) -0.006(3) -0.006(3)
C44 0.067(5) 0.043(4) 0.040(4) -0.004(3) -0.016(3) -0.009(3)

loop_
_atom_type_symbol
_atom_type_description
_atom_type_scat_dispersion_real
_atom_type_scat_dispersion_imag
_atom_type_scat_source
C C 0.0033 0.0016 'International Tables Vol C Tables 4.2.6.8 and 6.1.1.4'
H H 0.0000 0.0000 'International Tables Vol C Tables 4.2.6.8 and 6.1.1.4'
N N 0.0061 0.0033 'International Tables Vol C Tables 4.2.6.8 and 6.1.1.4'
O O 0.0106 0.0060 'International Tables Vol C Tables 4.2.6.8 and 6.1.1.4'
Cl Cl 0.1484 0.1585 'International Tables Vol C Tables 4.2.6.8 and 6.1.1.4'
Zn Zn 0.2839 1.4301 'International Tables Vol C Tables 4.2.6.8 and 6.1.1.4'

loop_
_geom_angle_atom_site_label_1
_geom_angle_atom_site_label_2
_geom_angle_atom_site_label_3
_geom_angle
_geom_angle_site_symmetry_1
_geom_angle_site_symmetry_3
O2 Zn1 O21 95.44(17) . .
O2 Zn1 O42 96.76(16) . .
O21 Zn1 O42 165.59(16) . .
O2 Zn1 O1 91.40(18) . .
O21 Zn1 O1 91.06(16) . .
O42 Zn1 O1 96.28(17) . .
O2 Zn1 O22 90.12(16) . .
O21 Zn1 O22 80.04(14) . .
O42 Zn1 O22 92.27(15) . .
O1 Zn1 O22 171.07(16) . .
O2 Zn1 O41 175.18(16) . .
O21 Zn1 O41 88.49(15) . .
O42 Zn1 O41 78.98(15) . .
O1 Zn1 O41 91.32(16) . .
O22 Zn1 O41 87.80(16) . .
Zn1 O1 H1A 123(4) . .
Zn1 O1 H1B 98(4) . .
H1A O1 H1B 110(3) . .
Zn1 O2 H2A 115(4) . .
Zn1 O2 H2B 109(4) . .
H2A O2 H2B 109(3) . .
O14 Cl1 O14 109.4(4) . 2
O14 Cl1 O13 109.6(3) . 2
O14 Cl1 O13 110.0(3) 2 2
O14 Cl1 O13 110.0(3) . .
O14 Cl1 O13 109.6(3) 2 .
O13 Cl1 O13 108.1(4) 2 .
O24A Cl2A O23A 116.8(14) . .
O24A Cl2A O21A 109.4(14) . .
O23A Cl2A O21A 109.2(12) . .
O24A Cl2A O22A 114.1(14) . .
O23A Cl2A O22A 105.1(13) . .
O21A Cl2A O22A 101.0(12) . .
O21B Cl2B O22B 111.9(14) . .
O21B Cl2B O24B 112.6(13) . .
O22B Cl2B O24B 110.1(11) . .
O21B Cl2B O23B 107.8(13) . .
O22B Cl2B O23B 107.1(12) . .
O24B Cl2B O23B 106.9(13) . .
O36 Cl3 O34 109.1(4) . .
O36 Cl3 O35 108.0(5) . .
O34 Cl3 O35 112.6(4) . .
O36 Cl3 O33 111.3(6) . .
O34 Cl3 O33 109.4(4) . .
O35 Cl3 O33 106.4(4) . .
N11 C11 C12A 113.1(5) . .
N11 C11 H11A 109.0 . .
C12A C11 H11A 109.0 . .
N11 C11 H11B 109.0 . .
C12A C11 H11B 109.0 . .
H11A C11 H11B 107.8 . .
C21 N11 C23 122.4(4) . .
C21 N11 C11 118.8(5) . .
C23 N11 C11 118.8(5) . .
C11 C12A C13A 111.2(5) . .
C11 C12A H12A 109.4 . .
C13A C12A H12A 109.4 . .
C11 C12A H12B 109.4 . .
C13A C12A H12B 109.4 . .
H12A C12A H12B 108.0 . .
C13A C13A C12A 111.1(7) 3_556 .
C13A C13A H13A 109.4 3_556 .
C12A C13A H13A 109.4 . .
C13A C13A H13B 109.4 3_556 .
C12A C13A H13B 109.4 . .
H13A C13A H13B 108.0 . .
C13B C13B H13C 109.6 3_556 .
C13B C13B H13D 109.6 3_556 .
H13C C13B H13D 108.1 . .
O21 C21 N11 122.9(5) . .
O21 C21 C22 118.2(5) . .
N11 C21 C22 118.9(5) . .
C21 O21 Zn1 131.1(4) . .
C21 C22 H22A 109.5 . .
C21 C22 H22B 109.5 . .
H22A C22 H22B 109.5 . .
C21 C22 H22C 109.5 . .
H22A C22 H22C 109.5 . .
H22B C22 H22C 109.5 . .
C23 O22 Zn1 130.6(4) . .
O22 C23 N11 123.5(5) . .
O22 C23 C24 117.9(5) . .
N11 C23 C24 118.6(5) . .
C23 C24 H24A 109.5 . .
C23 C24 H24B 109.5 . .
H24A C24 H24B 109.5 . .
C23 C24 H24C 109.5 . .
H24A C24 H24C 109.5 . .
H24B C24 H24C 109.5 . .
N31 C31 C32 115.8(5) . .
N31 C31 H31A 108.3 . .
C32 C31 H31A 108.3 . .
N31 C31 H31B 108.3 . .
C32 C31 H31B 108.3 . .
H31A C31 H31B 107.4 . .
C41 N31 C43 122.4(5) . .
C41 N31 C31 119.0(5) . .
C43 N31 C31 118.5(5) . .
C33 C32 C31 111.3(5) . .
C33 C32 H32A 109.4 . .
C31 C32 H32A 109.4 . .
C33 C32 H32B 109.4 . .
C31 C32 H32B 109.4 . .
H32A C32 H32B 108.0 . .
C33 C33 C32 112.4(6) 3_657 .
C33 C33 H33A 109.1 3_657 .
C32 C33 H33A 109.1 . .
C33 C33 H33B 109.1 3_657 .
C32 C33 H33B 109.1 . .
H33A C33 H33B 107.8 . .
O41 C41 N31 123.6(5) . .
O41 C41 C42 117.9(6) . .
N31 C41 C42 118.5(6) . .
C41 O41 Zn1 133.4(4) . .
C41 C42 H42A 109.5 . .
C41 C42 H42B 109.5 . .
H42A C42 H42B 109.5 . .
C41 C42 H42C 109.5 . .
H42A C42 H42C 109.5 . .
H42B C42 H42C 109.5 . .
C43 O42 Zn1 136.4(4) . .
O42 C43 N31 122.3(5) . .
O42 C43 C44 117.8(5) . .
N31 C43 C44 119.9(5) . .
C43 C44 H44A 109.5 . .
C43 C44 H44B 109.5 . .
H44A C44 H44B 109.5 . .
C43 C44 H44C 109.5 . .
H44A C44 H44C 109.5 . .
H44B C44 H44C 109.5 . .

loop_
_geom_bond_atom_site_label_1
_geom_bond_atom_site_label_2
_geom_bond_distance
_geom_bond_site_symmetry_2
Zn1 O2 2.017(4) .
Zn1 O21 2.022(4) .
Zn1 O42 2.027(4) .
Zn1 O1 2.038(4) .
Zn1 O22 2.064(4) .
Zn1 O41 2.103(4) .
O1 H1A 0.842(19) .
O1 H1B 0.822(19) .
O2 H2A 0.843(19) .
O2 H2B 0.839(19) .
Cl1 O14 1.420(4) .
Cl1 O14 1.420(4) 2
Cl1 O13 1.436(4) 2
Cl1 O13 1.436(4) .
Cl2A O24A 1.388(16) .
Cl2A O23A 1.432(15) .
Cl2A O21A 1.432(16) .
Cl2A O22A 1.439(16) .
Cl2B O21B 1.407(15) .
Cl2B O22B 1.421(16) .
Cl2B O24B 1.438(16) .
Cl2B O23B 1.444(16) .
Cl3 O36 1.355(6) .
Cl3 O34 1.395(5) .
Cl3 O35 1.397(5) .
Cl3 O33 1.428(5) .
C11 N11 1.486(7) .
C11 C12A 1.509(8) .
C11 H11A 0.9900 .
C11 H11B 0.9900 .
N11 C21 1.384(7) .
N11 C23 1.393(6) .
C12A C13A 1.559(8) .
C12A H12A 0.9900 .
C12A H12B 0.9900 .
C13A C13A 1.474(12) 3_556
C13A H13A 0.9900 .
C13A H13B 0.9900 .
C13B C13B 1.516(18) 3_556
C13B H13C 0.9900 .
C13B H13D 0.9900 .
C21 O21 1.223(6) .
C21 C22 1.490(7) .
C22 H22A 0.9800 .
C22 H22B 0.9800 .
C22 H22C 0.9800 .
O22 C23 1.205(6) .
C23 C24 1.502(7) .
C24 H24A 0.9800 .
C24 H24B 0.9800 .
C24 H24C 0.9800 .
C31 N31 1.485(7) .
C31 C32 1.513(7) .
C31 H31A 0.9900 .
C31 H31B 0.9900 .
N31 C41 1.388(7) .
N31 C43 1.389(7) .
C32 C33 1.510(8) .
C32 H32A 0.9900 .
C32 H32B 0.9900 .
C33 C33 1.501(10) 3_657
C33 H33A 0.9900 .
C33 H33B 0.9900 .
C41 O41 1.208(7) .
C41 C42 1.498(8) .
C42 H42A 0.9800 .
C42 H42B 0.9800 .
C42 H42C 0.9800 .
O42 C43 1.225(6) .
C43 C44 1.478(8) .
C44 H44A 0.9800 .
C44 H44B 0.9800 .
C44 H44C 0.9800 .

loop_
_geom_hbond_atom_site_label_D
_geom_hbond_atom_site_label_H
_geom_hbond_atom_site_label_A
_geom_hbond_distance_DH
_geom_hbond_distance_HA
_geom_hbond_distance_DA
_geom_hbond_angle_DHA
_geom_hbond_site_symmetry_A
O1 H1A O22A 0.842(19) 2.06(5) 2.68(2) 129(5) 2_656
O1 H1A O22B 0.842(19) 2.19(3) 3.00(2) 163(6) 2_656
O1 H1A O24B 0.842(19) 2.22(3) 3.06(3) 178(6) .
O1 H1B O35 0.822(19) 2.18(3) 2.967(7) 161(5) 1_565
O2 H2A O13 0.843(19) 1.94(2) 2.770(6) 169(6) 4_566
O2 H2B O33 0.839(19) 1.99(3) 2.765(6) 153(5) 4_566

loop_
_geom_torsion_atom_site_label_1
_geom_torsion_atom_site_label_2
_geom_torsion_atom_site_label_3
_geom_torsion_atom_site_label_4
_geom_torsion
_geom_torsion_site_symmetry_4
C12A C11 N11 C21 -89.3(6) .
C12A C11 N11 C23 87.7(6) .
N11 C11 C12A C13A -157.1(5) .
C11 C12A C13A C13A -59.4(11) 3_556
C23 N11 C21 O21 5.9(9) .
C11 N11 C21 O21 -177.2(5) .
C23 N11 C21 C22 -174.9(6) .
C11 N11 C21 C22 2.0(8) .
N11 C21 O21 Zn1 22.0(9) .
C22 C21 O21 Zn1 -157.2(5) .
O2 Zn1 O21 C21 -120.7(5) .
O42 Zn1 O21 C21 27.1(9) .
O1 Zn1 O21 C21 147.8(5) .
O22 Zn1 O21 C21 -31.5(5) .
O41 Zn1 O21 C21 56.5(5) .
O2 Zn1 O22 C23 124.2(5) .
O21 Zn1 O22 C23 28.7(5) .
O42 Zn1 O22 C23 -139.0(5) .
O41 Zn1 O22 C23 -60.1(5) .
Zn1 O22 C23 N11 -16.6(8) .
Zn1 O22 C23 C24 165.0(4) .
C21 N11 C23 O22 -8.2(9) .
C11 N11 C23 O22 174.9(5) .
C21 N11 C23 C24 170.2(5) .
C11 N11 C23 C24 -6.7(8) .
C32 C31 N31 C41 -86.4(7) .
C32 C31 N31 C43 92.3(7) .
N31 C31 C32 C33 171.7(6) .
C31 C32 C33 C33 179.5(7) 3_657
C43 N31 C41 O41 10.2(8) .
C31 N31 C41 O41 -171.2(5) .
C43 N31 C41 C42 -172.7(5) .
C31 N31 C41 C42 5.9(8) .
N31 C41 O41 Zn1 7.0(9) .
C42 C41 O41 Zn1 -170.1(4) .
O21 Zn1 O41 C41 172.0(5) .
O42 Zn1 O41 C41 -15.2(5) .
O1 Zn1 O41 C41 80.9(5) .
O22 Zn1 O41 C41 -107.9(5) .
O2 Zn1 O42 C43 -167.4(5) .
O21 Zn1 O42 C43 44.9(10) .
O1 Zn1 O42 C43 -75.3(6) .
O22 Zn1 O42 C43 102.2(6) .
O41 Zn1 O42 C43 14.9(5) .
Zn1 O42 C43 N31 -5.9(9) .
Zn1 O42 C43 C44 173.5(4) .
C41 N31 C43 O42 -11.1(8) .
C31 N31 C43 O42 170.3(5) .
C41 N31 C43 C44 169.5(5) .
C31 N31 C43 C44 -9.2(7) .
